data_7128131
loop_
_publ_author_name
'Gillbard, Simone M.'
'Green, Harley'
'Argent, Stephen P.'
'Lam, Hon Wai'

_publ_section_title
;
 Enantioselective nickel-catalyzed <i>anti</i>-arylmetallative
 cyclizations onto acyclic electron-deficient alkenes.
;
_journal_issue 36
_journal_name_full 'Chemical communications (Cambridge, England)'
_journal_page_first 4436
_journal_page_last 4439
_journal_paper_doi 10.1039/d1cc01166a
_journal_volume 57
_journal_year 2021
_chemical_absolute_configuration ad
_chemical_formula_moiety 'C23 H19 F O S'
_chemical_formula_sum 'C23 H19 F O S'
_chemical_formula_weight 362.44
_space_group_crystal_system monoclinic
_space_group_IT_number 4
_space_group_name_Hall 'P 2yb'
_space_group_name_H-M_alt 'P 1 21 1'
_atom_sites_solution_hydrogens geom
_atom_sites_solution_primary dual
_atom_sites_solution_secondary difmap
_audit_creation_date 2020-02-19
_audit_creation_method
;
Olex2 1.2
(compiled 2018.05.29 svn.r3508 for OlexSys, GUI svn.r5506)
;
_audit_update_record
;
2020-10-22 deposited with the CCDC.	2021-03-15 downloaded from the CCDC.
;
_cell_angle_alpha 90
_cell_angle_beta 99.589(2)
_cell_angle_gamma 90
_cell_formula_units_Z 2
_cell_length_a 8.4023(2)
_cell_length_b 11.0606(2)
_cell_length_c 9.9012(2)
_cell_measurement_reflns_used 6551
_cell_measurement_temperature 120(2)
_cell_measurement_theta_max 72.6920
_cell_measurement_theta_min 5.3250
_cell_volume 907.31(3)
_computing_cell_refinement 'CrysAlisPro 1.171.40.45a (Rigaku OD, 2019)'
_computing_data_collection 'CrysAlisPro 1.171.40.45a (Rigaku OD, 2019)'
_computing_data_reduction 'CrysAlisPro 1.171.40.45a (Rigaku OD, 2019)'
_computing_molecular_graphics 'Olex2 (Dolomanov et al., 2009)'
_computing_publication_material 'Olex2 (Dolomanov et al., 2009)'
_computing_structure_refinement 'ShelXL (Sheldrick, 2015)'
_computing_structure_solution 'ShelXT (Sheldrick, 2015)'
_diffrn_ambient_environment 'N2 gas'
_diffrn_ambient_temperature 120(2)
_diffrn_crystal_treatment 'flash frozen in gaseous N2'
_diffrn_detector 'CCD area detector'
_diffrn_detector_area_resol_mean 5.2349
_diffrn_detector_type 'Agilent Diffraction Atlas S2 detector'
_diffrn_measured_fraction_theta_full 0.998
_diffrn_measured_fraction_theta_max 0.990
_diffrn_measurement_details
;
List of Runs (angles in degrees, time in seconds):

  # Type    Start    End  Width  t~exp~   \w     \q     \k     \f   Frames
#--------------------------------------------------------------------------
  1  \w     -5.00  38.00   1.00    5.00    --  -41.70  19.00   0.00   43
  2  \w     -5.00  38.00   1.00    5.00    --  -41.70  19.00-120.00   43
  3  \w    -21.00  33.00   1.00    5.00    --  -41.70  38.00 -90.00   54
  4  \w     -5.00  38.00   1.00    5.00    --  -41.70  19.00  60.00   43
  5  \w     -5.00  38.00   1.00    5.00    --  -41.70  19.00 120.00   43
  6  \w     -5.00  38.00   1.00    5.00    --  -41.70  19.00 -30.00   43
  7  \w   -116.00 -17.00   1.00    5.00    --  -41.70 -38.00-180.00   99
  8  \w    -21.00  33.00   1.00    5.00    --  -41.70  38.00 -60.00   54
  9  \w     -5.00  38.00   1.00    5.00    --  -41.70  19.00  90.00   43
 10  \w     27.00  98.00   1.00    5.00    --   41.70-125.00  90.00   71
 11  \w     79.00 177.00   1.00   20.00    --  104.36  45.00-120.00   98
 12  \w     75.00 177.00   1.00   20.00    --  104.36  61.00-150.00  102
 13  \w     28.00  57.00   1.00   20.00    --  104.36 -30.00 -90.00   29
 14  \w     31.00  72.00   1.00   20.00    --  104.36 -45.00 150.00   41
 15  \w     75.00 177.00   1.00   20.00    --  104.36  61.00-180.00  102
 16  \w     22.00 106.00   1.00   20.00    --  104.36 -94.00 -30.00   84
 17  \w     22.00 106.00   1.00   20.00    --  104.36 -94.00  30.00   84
 18  \w     31.00  72.00   1.00   20.00    --  104.36 -45.00  30.00   41
 19  \w     76.00 178.00   1.00   20.00    --  104.36  30.00  90.00  102
 20  \w     28.00  57.00   1.00   20.00    --  104.36 -30.00 -60.00   29
 21  \w    103.00 178.00   1.00   20.00    --  104.36  77.00   0.00   75
 22  \w     76.00 178.00   1.00   20.00    --  104.36  30.00-180.00  102
 23  \w     31.00  72.00   1.00   20.00    --  104.36 -45.00 -60.00   41
 24  \w     79.00 177.00   1.00   20.00    --  104.36  45.00 -90.00   98
 25  \w     32.00  93.00   1.00   20.00    --  104.36 -61.00-120.00   61
 26  \w     32.00  93.00   1.00   20.00    --  104.36 -61.00  90.00   61
 27  \w   -114.00 -23.00   1.00    5.00    --  -41.70 -57.00 -30.00   91
;
_diffrn_measurement_device '\k-geometry diffractometer'
_diffrn_measurement_device_type 'SuperNova, Atlas S2'
_diffrn_measurement_method '\w scans'
_diffrn_measurement_specimen_support 'MiTeGen micromount'
_diffrn_orient_matrix_type 'CrysAlisPro convention (1999,Acta A55,543-557)'
_diffrn_orient_matrix_UB_11 -0.0531858000
_diffrn_orient_matrix_UB_12 -0.0841919000
_diffrn_orient_matrix_UB_13 -0.1232438000
_diffrn_orient_matrix_UB_21 -0.1198936000
_diffrn_orient_matrix_UB_22 -0.0630459000
_diffrn_orient_matrix_UB_23 0.0789057000
_diffrn_orient_matrix_UB_31 -0.1317328000
_diffrn_orient_matrix_UB_32 0.0913355000
_diffrn_orient_matrix_UB_33 -0.0590770000
_diffrn_radiation_monochromator mirror
_diffrn_radiation_probe x-ray
_diffrn_radiation_type CuK\a
_diffrn_radiation_wavelength 1.54184
_diffrn_reflns_av_R_equivalents 0.0208
_diffrn_reflns_av_unetI/netI 0.0215
_diffrn_reflns_Laue_measured_fraction_full 0.998
_diffrn_reflns_Laue_measured_fraction_max 0.990
_diffrn_reflns_limit_h_max 9
_diffrn_reflns_limit_h_min -10
_diffrn_reflns_limit_k_max 13
_diffrn_reflns_limit_k_min -13
_diffrn_reflns_limit_l_max 11
_diffrn_reflns_limit_l_min -12
_diffrn_reflns_number 9932
_diffrn_reflns_point_group_measured_fraction_full 0.998
_diffrn_reflns_point_group_measured_fraction_max 0.977
_diffrn_reflns_theta_full 67.684
_diffrn_reflns_theta_max 72.796
_diffrn_reflns_theta_min 4.529
_diffrn_source 'microfocus sealed tube'
_diffrn_source_type 'Agilent Diffraction microfocus tube'
_exptl_absorpt_coefficient_mu 1.731
_exptl_absorpt_correction_T_max 1.000
_exptl_absorpt_correction_T_min 0.740
_exptl_absorpt_correction_type gaussian
_exptl_absorpt_process_details
;
CrysAlisPro 1.171.40.45a (Rigaku Oxford Diffraction, 2019)
Numerical absorption correction based on gaussian integration over
			a multifaceted crystal model
Empirical absorption correction using spherical harmonics,
 implemented in SCALE3 ABSPACK scaling algorithm.
;
_exptl_crystal_colour colourless
_exptl_crystal_colour_primary colourless
_exptl_crystal_density_diffrn 1.327
_exptl_crystal_description irregular
_exptl_crystal_F_000 380
_exptl_crystal_recrystallization_method 'Re-crystallisation from solvent: pentane'
_exptl_crystal_size_max 0.17
_exptl_crystal_size_mid 0.069
_exptl_crystal_size_min 0.027
_refine_diff_density_max 0.205
_refine_diff_density_min -0.187
_refine_diff_density_rms 0.031
_refine_ls_abs_structure_details
;
 Flack x determined using 1593 quotients [(I+)-(I-)]/[(I+)+(I-)]
 (Parsons, Flack and Wagner, Acta Cryst. B69 (2013) 249-259).
;
_refine_ls_abs_structure_Flack -0.001(6)
_refine_ls_extinction_method none
_refine_ls_goodness_of_fit_ref 1.021
_refine_ls_hydrogen_treatment constr
_refine_ls_matrix_type full
_refine_ls_number_parameters 293
_refine_ls_number_reflns 3539
_refine_ls_number_restraints 323
_refine_ls_restrained_S_all 0.984
_refine_ls_R_factor_all 0.0257
_refine_ls_R_factor_gt 0.0252
_refine_ls_shift/su_max 0.001
_refine_ls_shift/su_mean 0.000
_refine_ls_structure_factor_coef Fsqd
_refine_ls_weighting_details 'w=1/[\s^2^(Fo^2^)+(0.0412P)^2^+0.1337P] where P=(Fo^2^+2Fc^2^)/3'
_refine_ls_weighting_scheme calc
_refine_ls_wR_factor_gt 0.0667
_refine_ls_wR_factor_ref 0.0672
_reflns_Friedel_coverage 0.871
_reflns_Friedel_fraction_full 0.997
_reflns_Friedel_fraction_max 0.963
_reflns_number_gt 3479
_reflns_number_total 3539
_reflns_threshold_expression 'I > 2\s(I)'
_cod_data_source_file d1cc01166a2.cif
_cod_data_source_block smghlc
_cod_depositor_comments 'Adding full bibliography for 7128130--7128133.cif.'
_cod_database_code 7128131
_nottingham_internal_coll_name SMGHLC
_nottingham_internal_coll_number 18635
_nottingham_internal_coll_client SMG/HWL
_nottingham_internal_coll_type custom
_nottingham_internal_coll_frame_method '\w scans'
_nottingham_internal_coll_frame_time '20.00, 5.00'
_nottingham_internal_coll_frame_width 1.00
_nottingham_internal_coll_user pczspa
_nottingham_internal_coll_date 18/02/2020
_nottingham_internal_coll_location NOTTS
_nottingham_internal_coll_instrument 'GVB, PL13110001'
_nottingham_internal_process_date 19/02/2020
_nottingham_internal_process_user pczspa
_nottingham_internal_solution_date 19/02/2020
_nottingham_internal_solution_user pczspa
_nottingham_internal_refinement_date 19/02/2020
_nottingham_internal_refinement_user pczspa
_nottingham_internal_validation_date 19/02/2020
_nottingham_internal_validation_user pczspa
_shelx_shelxl_version_number 2018/3
_chemical_oxdiff_formula C23H19FOS
_chemical_oxdiff_usercomment 'MNSLGF #186xx GVB-1776 for SLG/NRC in Fomblin film on a micromount'
_shelx_space_group_comment
;
The symmetry employed for this shelxl refinement is uniquely defined
by the following loop, which should always be used as a source of
symmetry information in preference to the above space-group names.
They are only intended as comments.
;
_shelx_estimated_absorpt_t_max 0.955
_shelx_estimated_absorpt_t_min 0.757
_reflns_odcompleteness_completeness 100.00
_reflns_odcompleteness_iscentric 1
_reflns_odcompleteness_theta 66.97
_olex2_refinement_description
;
1. Fixed Uiso
 At 1.2 times of:
  All C(H) groups, All C(H,H) groups
2. Restrained distances
 C20A-C11 \\sim C20-C11
 with sigma of 0.02
3. Uiso/Uaniso restraints and constraints
C20 \\sim C21 \\sim C22 \\sim C23 \\sim C24 \\sim C25 \\sim F26 \\sim C20A
\\sim C21A \\sim C22A \\sim C23A \\sim C24A \\sim C25A \\sim F26A: within 2A
with sigma of 0.015 and sigma for terminal atoms of 0.03
Uanis(C20) = Uanis(C20A)
4. Rigid body (RIGU) restrains
 C20, C21, C22, C23, C24, C25, F26, C20A, C21A, C22A, C23A, C24A, C25A, F26A
 with sigma for 1-2 distances of 0.004 and sigma for 1-3 distances of 0.004
5. Same fragment restrains
{C20, C21, C22, C23, C24, C25, F26} sigma for 1-2: 0.02, 1-3: 0.04
as
{C20A, C21A, C22A, C23A, C24A, C25A, F26A}
6. Others
 Sof(C20A)=Sof(C21A)=Sof(C22A)=Sof(H22A)=Sof(C23A)=Sof(H23A)=Sof(C24A)=
 Sof(H24A)=Sof(C25A)=Sof(H25A)=Sof(F26A)=1-FVAR(1)
 Sof(C20)=Sof(C21)=Sof(C22)=Sof(H22)=Sof(C23)=Sof(H23)=Sof(C24)=Sof(H24)=
 Sof(C25)=Sof(H25)=Sof(F26)=FVAR(1)
7.a Ternary CH refined with riding coordinates:
 C9(H9)
7.b Secondary CH2 refined with riding coordinates:
 C8(H8A,H8B), C12(H12A,H12B), C13(H13A,H13B)
7.c Aromatic/amide H refined with riding coordinates:
 C3(H3), C4(H4), C5(H5), C15(H15), C16(H16), C17(H17), C18(H18), C19(H19),
 C22(H22), C23(H23), C24(H24), C25(H25), C22A(H22A), C23A(H23A), C24A(H24A),
 C25A(H25A)
;
_olex2_exptl_crystal_mounting_method 'in fomblin film on a micromount'
_olex2_submission_special_instructions 'No special instructions were received'
_oxdiff_exptl_absorpt_empirical_details
;
Empirical correction (ABSPACK) includes:
- Absorption correction using spherical harmonics
- Frame scaling
;
_oxdiff_exptl_absorpt_empirical_full_max 1.503
_oxdiff_exptl_absorpt_empirical_full_min 0.773

loop_
_space_group_symop_operation_xyz
'x, y, z'
'-x, y+1/2, -z'

loop_
_atom_site_label
_atom_site_type_symbol
_atom_site_fract_x
_atom_site_fract_y
_atom_site_fract_z
_atom_site_U_iso_or_equiv
_atom_site_adp_type
_atom_site_occupancy
_atom_site_site_symmetry_order
_atom_site_calc_flag
_atom_site_refinement_flags_posn
_atom_site_refinement_flags_adp
_atom_site_refinement_flags_occupancy
_atom_site_disorder_assembly
_atom_site_disorder_group
S1 S 1.22755(6) 0.29367(4) 1.07116(5) 0.02962(13) Uani 1 1 d . . . . .
C2 C 1.1029(2) 0.39992(17) 0.97900(19) 0.0220(4) Uani 1 1 d . . . . .
C3 C 1.1179(2) 0.5128(2) 1.0420(2) 0.0284(4) Uani 1 1 d . . . . .
H3 H 1.059050 0.582661 1.007551 0.034 Uiso 1 1 calc R . . . .
C4 C 1.2333(3) 0.5096(3) 1.1649(2) 0.0407(5) Uani 1 1 d . . . . .
H4 H 1.260223 0.577858 1.222460 0.049 Uiso 1 1 calc R . . . .
C5 C 1.3008(3) 0.3988(3) 1.1911(2) 0.0413(6) Uani 1 1 d . . . . .
H5 H 1.380740 0.381713 1.268434 0.050 Uiso 1 1 calc R . . . .
C6 C 1.0008(2) 0.36163(18) 0.8518(2) 0.0233(4) Uani 1 1 d . . . . .
O7 O 0.9978(2) 0.25563(14) 0.81699(17) 0.0346(4) Uani 1 1 d . . . . .
C8 C 0.8966(2) 0.45467(18) 0.7657(2) 0.0266(4) Uani 1 1 d . . . . .
H8A H 0.923729 0.456574 0.672186 0.032 Uiso 1 1 calc R . . . .
H8B H 0.917484 0.535905 0.806843 0.032 Uiso 1 1 calc R . . . .
C9 C 0.7190(2) 0.42204(19) 0.7587(2) 0.0246(4) Uani 1 1 d . . . . .
H9 H 0.699782 0.338657 0.720398 0.029 Uiso 1 1 calc R . . . .
C10 C 0.6000(2) 0.50931(18) 0.67612(19) 0.0212(4) Uani 1 1 d . . . . .
C11 C 0.4759(2) 0.53417(17) 0.7415(2) 0.0223(4) Uani 1 1 d D . . . .
C12 C 0.4963(3) 0.4731(2) 0.8799(2) 0.0300(4) Uani 1 1 d . . . . .
H12A H 0.418994 0.405515 0.879449 0.036 Uiso 1 1 calc R . . . .
H12B H 0.480266 0.531289 0.952409 0.036 Uiso 1 1 calc R . . . .
C13 C 0.6682(3) 0.4273(3) 0.9013(2) 0.0449(6) Uani 1 1 d . . . . .
H13A H 0.674743 0.345953 0.943576 0.054 Uiso 1 1 calc R . . . .
H13B H 0.739884 0.482633 0.962246 0.054 Uiso 1 1 calc R . . . .
C14 C 0.6232(2) 0.55335(17) 0.53918(19) 0.0200(4) Uani 1 1 d . . . . .
C15 C 0.5925(2) 0.67432(18) 0.5030(2) 0.0249(4) Uani 1 1 d . . . . .
H15 H 0.555503 0.727925 0.566097 0.030 Uiso 1 1 calc R . . . .
C16 C 0.6156(3) 0.7169(2) 0.3754(2) 0.0300(5) Uani 1 1 d . . . . .
H16 H 0.595684 0.799538 0.352254 0.036 Uiso 1 1 calc R . . . .
C17 C 0.6676(3) 0.6392(2) 0.2821(2) 0.0318(5) Uani 1 1 d . . . . .
H17 H 0.682264 0.668043 0.194621 0.038 Uiso 1 1 calc R . . . .
C18 C 0.6981(3) 0.5196(2) 0.3171(2) 0.0307(4) Uani 1 1 d . . . . .
H18 H 0.733185 0.466137 0.252982 0.037 Uiso 1 1 calc R . . . .
C19 C 0.6780(2) 0.47647(18) 0.4450(2) 0.0247(4) Uani 1 1 d . . . . .
H19 H 0.701584 0.394366 0.468453 0.030 Uiso 1 1 calc R . . . .
C20 C 0.323(2) 0.5911(18) 0.6740(17) 0.0180(16) Uani 0.461(5) 1 d D U P A 1
C21 C 0.2530(18) 0.6754(13) 0.7471(11) 0.026(2) Uani 0.461(5) 1 d D U P A 1
C22 C 0.1040(13) 0.7357(10) 0.6938(11) 0.033(2) Uani 0.461(5) 1 d D U P A 1
H22 H 0.057136 0.793026 0.746838 0.039 Uiso 0.461(5) 1 calc R . P A 1
C23 C 0.0328(12) 0.7068(9) 0.5633(9) 0.0308(19) Uani 0.461(5) 1 d D U P A 1
H23 H -0.064424 0.746025 0.523863 0.037 Uiso 0.461(5) 1 calc R . P A 1
C24 C 0.0998(14) 0.6219(10) 0.4886(10) 0.030(2) Uani 0.461(5) 1 d D U P A 1
H24 H 0.047885 0.602483 0.398572 0.036 Uiso 0.461(5) 1 calc R . P A 1
C25 C 0.2393(16) 0.5657(11) 0.5421(11) 0.019(2) Uani 0.461(5) 1 d D U P A 1
H25 H 0.282253 0.506784 0.488294 0.023 Uiso 0.461(5) 1 calc R . P A 1
F26 F 0.3277(4) 0.7116(3) 0.8749(4) 0.0424(10) Uani 0.461(5) 1 d D U P A 1
C20A C 0.3281(17) 0.6070(14) 0.6994(14) 0.0180(16) Uani 0.539(5) 1 d D U P A 2
C21A C 0.2355(16) 0.5877(11) 0.5732(10) 0.0232(18) Uani 0.539(5) 1 d D U P A 2
C22A C 0.0907(12) 0.6510(8) 0.5245(8) 0.0269(17) Uani 0.539(5) 1 d D U P A 2
H22A H 0.032198 0.637255 0.435124 0.032 Uiso 0.539(5) 1 calc R . P A 2
C23A C 0.0380(10) 0.7336(7) 0.6123(8) 0.0267(15) Uani 0.539(5) 1 d D U P A 2
H23A H -0.058558 0.778036 0.583702 0.032 Uiso 0.539(5) 1 calc R . P A 2
C24A C 0.1259(10) 0.7514(8) 0.7414(8) 0.0265(15) Uani 0.539(5) 1 d D U P A 2
H24A H 0.087919 0.807151 0.801729 0.032 Uiso 0.539(5) 1 calc R . P A 2
C25A C 0.2656(14) 0.6905(11) 0.7838(9) 0.0229(17) Uani 0.539(5) 1 d D U P A 2
H25A H 0.323022 0.704827 0.873470 0.027 Uiso 0.539(5) 1 calc R . P A 2
F26A F 0.2771(3) 0.4994(3) 0.4876(3) 0.0342(8) Uani 0.539(5) 1 d D U P A 2

loop_
_atom_site_aniso_label
_atom_site_aniso_U_11
_atom_site_aniso_U_22
_atom_site_aniso_U_33
_atom_site_aniso_U_23
_atom_site_aniso_U_13
_atom_site_aniso_U_12
S1 0.0248(2) 0.0341(3) 0.0290(2) 0.0105(2) 0.00178(17) 0.0027(2)
C2 0.0172(8) 0.0253(9) 0.0242(9) 0.0065(7) 0.0053(7) 0.0034(7)
C3 0.0270(10) 0.0351(11) 0.0235(9) -0.0015(8) 0.0055(7) -0.0054(8)
C4 0.0508(14) 0.0436(13) 0.0257(11) -0.0032(10) -0.0001(9) -0.0089(11)
C5 0.0421(13) 0.0544(16) 0.0238(10) 0.0070(10) -0.0052(9) -0.0061(11)
C6 0.0172(9) 0.0250(10) 0.0280(10) 0.0026(8) 0.0045(7) -0.0004(7)
O7 0.0326(8) 0.0275(8) 0.0405(9) -0.0035(6) -0.0030(6) 0.0033(6)
C8 0.0202(9) 0.0272(10) 0.0305(10) 0.0067(8) -0.0018(8) -0.0022(7)
C9 0.0198(9) 0.0272(10) 0.0267(9) 0.0086(8) 0.0040(7) 0.0011(7)
C10 0.0179(8) 0.0227(9) 0.0225(9) 0.0016(7) 0.0015(6) -0.0018(7)
C11 0.0200(9) 0.0239(10) 0.0227(9) -0.0003(7) 0.0025(7) -0.0031(7)
C12 0.0258(10) 0.0395(12) 0.0259(10) 0.0079(9) 0.0078(8) 0.0010(9)
C13 0.0327(12) 0.0709(18) 0.0332(12) 0.0253(12) 0.0118(9) 0.0162(12)
C14 0.0149(8) 0.0232(9) 0.0210(9) 0.0014(7) 0.0005(7) -0.0013(7)
C15 0.0225(9) 0.0238(10) 0.0276(10) 0.0011(8) 0.0024(7) -0.0007(7)
C16 0.0283(10) 0.0272(10) 0.0326(11) 0.0110(8) -0.0004(8) -0.0017(8)
C17 0.0293(10) 0.0423(13) 0.0240(10) 0.0100(9) 0.0050(8) -0.0017(9)
C18 0.0298(11) 0.0391(12) 0.0243(10) 0.0005(9) 0.0073(8) 0.0026(9)
C19 0.0240(9) 0.0250(10) 0.0247(10) 0.0018(8) 0.0034(8) 0.0027(7)
C20 0.0184(12) 0.017(4) 0.018(4) -0.006(3) 0.004(2) -0.004(2)
C21 0.031(3) 0.022(4) 0.028(5) -0.009(3) 0.012(3) -0.010(3)
C22 0.028(4) 0.030(4) 0.043(6) 0.002(4) 0.014(4) 0.002(3)
C23 0.020(3) 0.034(5) 0.040(5) 0.012(3) 0.011(4) 0.006(3)
C24 0.021(3) 0.038(5) 0.032(4) 0.009(3) 0.004(3) -0.003(3)
C25 0.019(3) 0.025(5) 0.011(4) -0.004(3) -0.004(3) -0.004(3)
F26 0.050(2) 0.0380(17) 0.042(2) -0.0201(14) 0.0174(16) -0.0032(14)
C20A 0.0184(12) 0.017(4) 0.018(4) -0.006(3) 0.004(2) -0.004(2)
C21A 0.027(2) 0.026(4) 0.018(4) -0.009(3) 0.006(3) -0.006(2)
C22A 0.020(3) 0.033(4) 0.028(4) 0.002(3) 0.002(3) 0.001(2)
C23A 0.019(2) 0.027(3) 0.037(4) 0.001(3) 0.014(3) 0.004(2)
C24A 0.022(3) 0.026(3) 0.035(4) -0.002(3) 0.014(3) -0.0025(19)
C25A 0.021(3) 0.022(3) 0.029(5) -0.012(3) 0.013(3) -0.004(2)
F26A 0.0318(13) 0.0447(16) 0.0241(13) -0.0098(12) -0.0012(9) -0.0013(11)

loop_
_atom_type_symbol
_atom_type_description
_atom_type_scat_dispersion_real
_atom_type_scat_dispersion_imag
_atom_type_scat_source
C C 0.0181 0.0091 'International Tables Vol C Tables 4.2.6.8 and 6.1.1.4'
H H 0.0000 0.0000 'International Tables Vol C Tables 4.2.6.8 and 6.1.1.4'
F F 0.0727 0.0534 'International Tables Vol C Tables 4.2.6.8 and 6.1.1.4'
O O 0.0492 0.0322 'International Tables Vol C Tables 4.2.6.8 and 6.1.1.4'
S S 0.3331 0.5567 'International Tables Vol C Tables 4.2.6.8 and 6.1.1.4'

loop_
_exptl_crystal_face_index_h
_exptl_crystal_face_index_k
_exptl_crystal_face_index_l
_exptl_crystal_face_perp_dist
1 5 3 0.0135
-1 -5 -3 0.0135
0 -5 3 0.0278
0 5 -3 0.0278
5 1 -2 0.0602
-2 5 -2 0.0477
-4 -4 3 0.0661

loop_
_geom_angle_atom_site_label_1
_geom_angle_atom_site_label_2
_geom_angle_atom_site_label_3
_geom_angle
_geom_angle_site_symmetry_1
_geom_angle_site_symmetry_3
_geom_angle_publ_flag
C5 S1 C2 91.17(11) . . ?
C3 C2 S1 111.79(15) . . ?
C3 C2 C6 129.92(18) . . ?
C6 C2 S1 118.29(15) . . ?
C2 C3 C4 111.0(2) . . ?
C5 C4 C3 112.9(2) . . ?
C4 C5 S1 113.14(17) . . ?
C2 C6 C8 119.18(17) . . ?
O7 C6 C2 120.14(19) . . ?
O7 C6 C8 120.67(19) . . ?
C6 C8 C9 109.48(16) . . ?
C8 C9 C13 111.53(18) . . ?
C10 C9 C8 115.05(16) . . ?
C10 C9 C13 102.13(17) . . ?
C11 C10 C9 111.27(17) . . ?
C11 C10 C14 127.13(18) . . ?
C14 C10 C9 121.55(16) . . ?
C10 C11 C12 111.44(17) . . ?
C10 C11 C20 123.5(8) . . ?
C10 C11 C20A 131.1(7) . . ?
C20 C11 C12 123.7(9) . . ?
C20A C11 C12 117.5(7) . . ?
C11 C12 C13 103.78(17) . . ?
C12 C13 C9 106.72(18) . . ?
C15 C14 C10 120.09(18) . . ?
C19 C14 C10 121.24(17) . . ?
C19 C14 C15 118.66(18) . . ?
C16 C15 C14 120.57(19) . . ?
C17 C16 C15 120.18(19) . . ?
C18 C17 C16 119.55(19) . . ?
C17 C18 C19 120.8(2) . . ?
C18 C19 C14 120.22(19) . . ?
C21 C20 C11 117.7(11) . . ?
C21 C20 C25 115.9(9) . . ?
C25 C20 C11 126.5(11) . . ?
C20 C21 C22 123.0(9) . . ?
C20 C21 F26 121.0(12) . . ?
F26 C21 C22 116.0(10) . . ?
C23 C22 C21 117.1(9) . . ?
C22 C23 C24 121.0(8) . . ?
C25 C24 C23 120.6(8) . . ?
C24 C25 C20 122.5(9) . . ?
C21A C20A C11 119.6(9) . . ?
C21A C20A C25A 115.6(8) . . ?
C25A C20A C11 124.6(9) . . ?
C20A C21A C22A 123.8(8) . . ?
C20A C21A F26A 120.4(10) . . ?
F26A C21A C22A 115.7(8) . . ?
C23A C22A C21A 117.3(7) . . ?
C24A C23A C22A 119.9(6) . . ?
C25A C24A C23A 121.2(7) . . ?
C24A C25A C20A 122.1(7) . . ?

loop_
_geom_bond_atom_site_label_1
_geom_bond_atom_site_label_2
_geom_bond_distance
_geom_bond_site_symmetry_2
_geom_bond_publ_flag
S1 C2 1.7299(18) . ?
S1 C5 1.702(3) . ?
C2 C3 1.391(3) . ?
C2 C6 1.464(3) . ?
C3 C4 1.425(3) . ?
C4 C5 1.357(4) . ?
C6 O7 1.221(3) . ?
C6 C8 1.518(3) . ?
C8 C9 1.526(3) . ?
C9 C10 1.526(3) . ?
C9 C13 1.543(3) . ?
C10 C11 1.344(3) . ?
C10 C14 1.484(3) . ?
C11 C12 1.511(3) . ?
C11 C20 1.488(12) . ?
C11 C20A 1.481(10) . ?
C12 C13 1.512(3) . ?
C14 C15 1.398(3) . ?
C14 C19 1.395(3) . ?
C15 C16 1.393(3) . ?
C16 C17 1.384(3) . ?
C17 C18 1.381(3) . ?
C18 C19 1.390(3) . ?
C20 C21 1.371(13) . ?
C20 C25 1.404(12) . ?
C21 C22 1.439(16) . ?
C21 F26 1.375(9) . ?
C22 C23 1.368(11) . ?
C23 C24 1.372(9) . ?
C24 C25 1.354(14) . ?
C20A C21A 1.374(11) . ?
C20A C25A 1.405(10) . ?
C21A C22A 1.416(13) . ?
C21A F26A 1.376(8) . ?
C22A C23A 1.384(8) . ?
C23A C24A 1.380(8) . ?
C24A C25A 1.358(12) . ?

loop_
_exptl_oxdiff_crystal_face_indexfrac_h
_exptl_oxdiff_crystal_face_indexfrac_k
_exptl_oxdiff_crystal_face_indexfrac_l
_exptl_oxdiff_crystal_face_x
_exptl_oxdiff_crystal_face_y
_exptl_oxdiff_crystal_face_z
1.0005 4.9949 3.0037 -0.8439 -0.1979 0.1470
-1.0005 -4.9949 -3.0037 0.8439 0.1979 -0.1470
-0.0017 -5.0063 2.9972 0.0522 0.5523 -0.6341
0.0017 5.0063 -2.9972 -0.0522 -0.5523 0.6341
4.9997 0.9998 -1.9970 -0.1040 -0.8200 -0.4493
-1.9981 5.0061 -1.9982 -0.0689 -0.2337 0.8385
-4.0007 -4.0030 2.9958 0.1806 0.9684 -0.0156
